data_4334759
loop_
_publ_author_name
'Misaki Makino'
'Tomoya Ishizuka'
'Shingo Ohzu'
'Jiang Hua'
'Hiroaki Kotani'
'Takahiko Kojima'

_publ_section_title
;
 Synthesis and Characterization of an Azido-Bridged Dinuclear
 Ruthenium(II) Polypyridylamine Complex Forming a Mixed-Valence State
;
_journal_name_full 'Inorganic Chemistry'
_journal_page_first 5507
_journal_page_last 5514
_journal_paper_doi 10.1021/ic400412f
_journal_volume 52
_journal_year 2013
_chemical_formula_sum 'C46 H42 F18 N13 P3 Ru2'
_chemical_formula_weight 1413.98
_chemical_name_systematic
; 
 ? 
;
_space_group_IT_number 24
_symmetry_space_group_name_Hall 'I 2b 2c'
_symmetry_space_group_name_H-M 'I 21 21 21'
_atom_sites_solution_hydrogens geom
_atom_sites_solution_primary direct
_atom_sites_solution_secondary difmap
_audit_creation_method SHELXL-97
_cell_angle_alpha 90.00
_cell_angle_beta 90.00
_cell_angle_gamma 90.00
_cell_formula_units_Z 4
_cell_length_a 12.914(4)
_cell_length_b 13.120(4)
_cell_length_c 39.995(13)
_cell_measurement_temperature 120(2)
_cell_volume 6776(4)
_computing_structure_refinement 'SHELXL-97 (Sheldrick, 1997)'
_computing_structure_solution 'SHELXS-97 (Sheldrick, 1990)'
_diffrn_ambient_temperature 120(2)
_diffrn_measured_fraction_theta_full 0.992
_diffrn_measured_fraction_theta_max 0.992
_diffrn_radiation_monochromator graphite
_diffrn_radiation_source 'fine-focus sealed tube'
_diffrn_radiation_type MoK\a
_diffrn_radiation_wavelength 0.71073
_diffrn_reflns_av_R_equivalents 0.0689
_diffrn_reflns_av_sigmaI/netI 0.0944
_diffrn_reflns_limit_h_max 15
_diffrn_reflns_limit_h_min -16
_diffrn_reflns_limit_k_max 13
_diffrn_reflns_limit_k_min -16
_diffrn_reflns_limit_l_max 49
_diffrn_reflns_limit_l_min -46
_diffrn_reflns_number 17379
_diffrn_reflns_theta_full 26.33
_diffrn_reflns_theta_max 26.33
_diffrn_reflns_theta_min 1.63
_exptl_absorpt_coefficient_mu 0.605
_exptl_absorpt_correction_T_max 0.9762
_exptl_absorpt_correction_T_min 0.9094
_exptl_absorpt_correction_type multi-scan
_exptl_absorpt_process_details 'SADABS V2008/1 (Bruker AXS)'
_exptl_crystal_density_diffrn 1.386
_exptl_crystal_F_000 2816
_exptl_crystal_size_max 0.16
_exptl_crystal_size_mid 0.12
_exptl_crystal_size_min 0.04
_refine_diff_density_max 2.110
_refine_diff_density_min -1.246
_refine_diff_density_rms 0.145
_refine_ls_abs_structure_details 'Flack H D (1983), Acta Cryst. A39, 876-881'
_refine_ls_abs_structure_Flack 0.17(9)
_refine_ls_extinction_method none
_refine_ls_goodness_of_fit_ref 1.039
_refine_ls_hydrogen_treatment constr
_refine_ls_matrix_type full
_refine_ls_number_parameters 372
_refine_ls_number_reflns 6864
_refine_ls_number_restraints 54
_refine_ls_restrained_S_all 1.050
_refine_ls_R_factor_all 0.1180
_refine_ls_R_factor_gt 0.0988
_refine_ls_shift/su_max 0.016
_refine_ls_shift/su_mean 0.002
_refine_ls_structure_factor_coef Fsqd
_refine_ls_weighting_details 'calc w=1/[\s^2^(Fo^2^)+(0.1307P)^2^+54.7420P] where P=(Fo^2^+2Fc^2^)/3'
_refine_ls_weighting_scheme calc
_refine_ls_wR_factor_gt 0.2474
_refine_ls_wR_factor_ref 0.2594
_reflns_number_gt 5222
_reflns_number_total 6864
_reflns_threshold_expression >2sigma(I)
_cod_data_source_file ic400412f_uN3.cif
_cod_data_source_block makino13
_cod_database_code 4334759

loop_
_symmetry_equiv_pos_as_xyz
'x, y, z'
'-x, -y+1/2, z'
'x, -y, -z+1/2'
'-x+1/2, y, -z'
'x+1/2, y+1/2, z+1/2'
'-x+1/2, -y+1, z+1/2'
'x+1/2, -y+1/2, -z+1'
'-x+1, y+1/2, -z+1/2'

loop_
_atom_site_label
_atom_site_type_symbol
_atom_site_fract_x
_atom_site_fract_y
_atom_site_fract_z
_atom_site_U_iso_or_equiv
_atom_site_adp_type
_atom_site_occupancy
_atom_site_symmetry_multiplicity
_atom_site_calc_flag
_atom_site_refinement_flags
Ru1 Ru 0.39395(6) 0.06376(6) 0.08515(3) 0.0488(3) Uani 1 1 d .
P1 P 0.2500 0.4551(3) 0.0000 0.0514(10) Uani 1 2 d S
P2 P 0.3720(9) 0.5000 0.2500 0.111(3) Uani 1 2 d S
P3 P 0.5000 -0.2500 -0.1090(2) 0.091(2) Uani 1 2 d SU
F1 F 0.3360(12) 0.3765(10) 0.0060(4) 0.153(6) Uani 1 1 d .
F2 F 0.3325(10) 0.5327(9) 0.0122(4) 0.138(5) Uani 1 1 d .
F3 F 0.2090(9) 0.4636(19) 0.0356(3) 0.209(11) Uani 1 1 d .
F4 F 0.464(2) 0.468(3) 0.2248(7) 0.307(17) Uani 1 1 d .
F5 F 0.310(3) 0.4648(12) 0.2227(5) 0.262(15) Uani 1 1 d .
F6 F 0.394(3) 0.6038(12) 0.2378(3) 0.34(2) Uani 1 1 d .
F7 F 0.404(2) -0.226(2) -0.1311(6) 0.252(10) Uani 1 1 d U
F8 F 0.5386(17) -0.1546(16) -0.1175(6) 0.205(8) Uani 1 1 d U
F9 F 0.4160(11) -0.2068(10) -0.0830(4) 0.141(4) Uani 1 1 d U
N1 N 0.3271(8) -0.0389(7) 0.1160(3) 0.052(2) Uani 1 1 d .
N2 N 0.5255(9) 0.0057(8) 0.1042(2) 0.060(3) Uani 1 1 d .
N3 N 0.3852(8) 0.1534(6) 0.1276(2) 0.048(2) Uani 1 1 d .
N4 N 0.2445(8) 0.0988(7) 0.0716(3) 0.055(3) Uani 1 1 d .
N5 N 0.3925(7) -0.0549(6) 0.0515(2) 0.0480(19) Uani 1 1 d U
N6 N 0.4711(9) 0.1711(8) 0.0543(3) 0.063(3) Uani 1 1 d .
N7 N 0.5000 0.2500 0.0557(2) 0.033(3) Uani 1 2 d S
C1 C 0.3994(13) -0.0234(8) 0.1455(3) 0.065(4) Uani 1 1 d .
H1 H 0.3785 -0.0674 0.1648 0.078 Uiso 1 1 calc R
C2 C 0.5029(11) -0.0409(8) 0.1366(3) 0.060(3) Uani 1 1 d .
C3 C 0.5760(13) -0.0960(12) 0.1546(4) 0.081(4) Uani 1 1 d U
H2 H 0.5603 -0.1287 0.1751 0.097 Uiso 1 1 calc R
C4 C 0.6768(12) -0.0997(11) 0.1397(4) 0.073(4) Uani 1 1 d U
H3 H 0.7310 -0.1335 0.1514 0.087 Uiso 1 1 calc R
C5 C 0.6973(10) -0.0585(13) 0.1107(4) 0.074(4) Uani 1 1 d U
H4 H 0.7646 -0.0662 0.1015 0.089 Uiso 1 1 calc R
C6 C 0.6209(9) -0.0018(10) 0.0925(4) 0.068(4) Uani 1 1 d .
H5 H 0.6388 0.0303 0.0720 0.081 Uiso 1 1 calc R
C7 C 0.3848(14) 0.0916(10) 0.1540(4) 0.086(5) Uani 1 1 d .
C8 C 0.3671(12) 0.1368(10) 0.1844(4) 0.074(4) Uani 1 1 d .
H6 H 0.3505 0.0919 0.2022 0.089 Uiso 1 1 calc R
C9 C 0.3701(18) 0.2306(13) 0.1918(4) 0.103(7) Uani 1 1 d .
H7 H 0.3747 0.2564 0.2139 0.124 Uiso 1 1 calc R
C10 C 0.3656(14) 0.2903(10) 0.1634(3) 0.074(4) Uani 1 1 d .
H8 H 0.3570 0.3618 0.1660 0.089 Uiso 1 1 calc R
C11 C 0.3729(8) 0.2511(8) 0.1318(3) 0.048(3) Uani 1 1 d .
H9 H 0.3690 0.2951 0.1129 0.058 Uiso 1 1 calc R
C12 C 0.2137(9) -0.0072(9) 0.1195(5) 0.072(4) Uani 1 1 d .
H10 H 0.1708 -0.0686 0.1233 0.086 Uiso 1 1 calc R
H11 H 0.2062 0.0378 0.1392 0.086 Uiso 1 1 calc R
C13 C 0.1778(8) 0.0439(8) 0.0911(3) 0.048(3) Uani 1 1 d .
C14 C 0.0695(8) 0.0489(7) 0.0810(4) 0.051(3) Uani 1 1 d .
H12 H 0.0196 0.0107 0.0931 0.061 Uiso 1 1 calc R
C15 C 0.0381(10) 0.1063(11) 0.0548(4) 0.073(4) Uani 1 1 d .
H13 H -0.0333 0.1085 0.0491 0.088 Uiso 1 1 calc R
C16 C 0.1035(13) 0.1578(12) 0.0376(4) 0.081(4) Uani 1 1 d .
H14 H 0.0805 0.1965 0.0190 0.097 Uiso 1 1 calc R
C17 C 0.2126(9) 0.1573(9) 0.0465(3) 0.050(3) Uani 1 1 d .
H15 H 0.2606 0.1983 0.0346 0.060 Uiso 1 1 calc R
C18 C 0.3346(12) -0.1452(9) 0.1012(4) 0.068(4) Uani 1 1 d .
H16 H 0.3902 -0.1835 0.1127 0.082 Uiso 1 1 calc R
H17 H 0.2685 -0.1817 0.1050 0.082 Uiso 1 1 calc R
C19 C 0.3564(7) -0.1413(7) 0.0657(3) 0.046(3) Uani 1 1 d .
C20 C 0.3481(8) -0.2279(8) 0.0434(3) 0.041(2) Uani 1 1 d .
H18 H 0.3246 -0.2908 0.0524 0.049 Uiso 1 1 calc R
C21 C 0.3704(9) -0.2243(9) 0.0128(4) 0.061(4) Uani 1 1 d .
H19 H 0.3643 -0.2849 -0.0001 0.073 Uiso 1 1 calc R
C22 C 0.4059(9) -0.1296(8) -0.0041(3) 0.054(3) Uani 1 1 d .
H20 H 0.4203 -0.1239 -0.0273 0.065 Uiso 1 1 calc R
C23 C 0.4155(8) -0.0483(8) 0.0195(3) 0.044(2) Uani 1 1 d U
H21 H 0.4402 0.0154 0.0115 0.053 Uiso 1 1 calc R

loop_
_atom_site_aniso_label
_atom_site_aniso_U_11
_atom_site_aniso_U_22
_atom_site_aniso_U_33
_atom_site_aniso_U_23
_atom_site_aniso_U_13
_atom_site_aniso_U_12
Ru1 0.0412(4) 0.0308(4) 0.0745(6) -0.0156(4) -0.0021(5) -0.0118(4)
P1 0.0365(18) 0.040(2) 0.078(3) 0.000 -0.0030(19) 0.000
P2 0.192(9) 0.084(4) 0.056(3) -0.018(3) 0.000 0.000
P3 0.064(3) 0.062(3) 0.148(6) 0.000 0.000 0.032(3)
F1 0.173(13) 0.122(9) 0.165(12) -0.016(9) -0.069(10) 0.076(9)
F2 0.137(9) 0.108(9) 0.169(11) 0.008(8) -0.054(9) -0.066(7)
F3 0.084(7) 0.45(3) 0.094(8) -0.077(14) 0.003(6) -0.076(13)
F4 0.27(3) 0.39(4) 0.27(3) -0.16(3) 0.01(2) 0.08(3)
F5 0.49(4) 0.128(13) 0.171(15) -0.019(11) -0.21(2) 0.062(17)
F6 0.84(7) 0.117(11) 0.064(7) -0.024(7) -0.08(2) 0.01(2)
F7 0.250(12) 0.252(12) 0.254(12) -0.001(8) -0.012(8) 0.017(8)
F8 0.208(10) 0.179(10) 0.230(10) 0.013(7) 0.010(7) 0.008(7)
F9 0.147(7) 0.141(7) 0.136(7) 0.003(6) -0.004(6) 0.018(6)
N1 0.054(5) 0.043(5) 0.059(6) -0.001(4) 0.008(5) 0.002(4)
N2 0.069(7) 0.064(6) 0.048(6) -0.012(5) -0.038(5) -0.013(5)
N3 0.052(5) 0.042(4) 0.051(5) -0.012(4) -0.003(5) -0.015(4)
N4 0.052(5) 0.028(4) 0.084(7) -0.017(4) 0.001(5) -0.008(4)
N5 0.031(3) 0.032(3) 0.081(5) -0.007(4) -0.016(4) -0.005(4)
N6 0.087(8) 0.040(5) 0.062(6) -0.009(4) 0.013(6) -0.040(6)
N7 0.023(5) 0.059(8) 0.018(5) 0.000 0.000 -0.009(5)
C1 0.102(10) 0.041(5) 0.051(7) 0.017(5) -0.028(8) -0.037(7)
C2 0.084(9) 0.040(6) 0.054(7) -0.031(5) -0.028(6) 0.008(6)
C3 0.093(8) 0.070(7) 0.081(7) -0.032(6) -0.016(6) -0.009(6)
C4 0.077(7) 0.072(7) 0.070(7) -0.020(6) -0.052(6) -0.002(6)
C5 0.054(6) 0.089(7) 0.080(7) -0.012(7) -0.015(5) -0.010(6)
C6 0.037(6) 0.062(7) 0.105(11) -0.028(7) -0.015(6) 0.013(5)
C7 0.099(11) 0.045(7) 0.114(13) 0.001(7) 0.019(11) -0.026(8)
C8 0.092(11) 0.041(6) 0.089(10) -0.010(6) 0.012(8) -0.017(7)
C9 0.16(2) 0.074(10) 0.075(10) -0.014(8) 0.033(12) 0.001(11)
C10 0.126(14) 0.047(7) 0.048(7) -0.015(5) 0.023(8) 0.001(8)
C11 0.047(7) 0.038(5) 0.060(7) -0.002(4) 0.020(5) -0.016(4)
C12 0.049(7) 0.038(6) 0.129(13) 0.002(7) 0.014(8) -0.013(5)
C13 0.036(5) 0.039(6) 0.070(8) 0.004(5) 0.002(5) -0.014(4)
C14 0.037(4) 0.032(5) 0.083(8) -0.012(6) 0.015(5) -0.005(4)
C15 0.038(6) 0.066(8) 0.115(12) -0.013(8) -0.015(8) 0.002(6)
C16 0.069(9) 0.078(9) 0.094(11) -0.024(8) -0.023(9) 0.029(9)
C17 0.053(6) 0.051(6) 0.046(6) -0.011(5) 0.018(5) -0.002(5)
C18 0.078(9) 0.039(6) 0.089(10) -0.002(6) -0.019(8) -0.007(6)
C19 0.032(5) 0.019(4) 0.088(9) -0.012(5) -0.018(5) 0.000(3)
C20 0.043(5) 0.037(5) 0.042(6) -0.001(4) -0.016(5) -0.005(4)
C21 0.044(7) 0.050(6) 0.089(10) -0.038(6) -0.019(6) -0.007(5)
C22 0.056(7) 0.039(5) 0.068(7) 0.013(5) -0.016(6) 0.017(5)
C23 0.043(5) 0.040(4) 0.050(5) 0.002(4) -0.009(4) 0.006(4)

loop_
_atom_type_symbol
_atom_type_description
_atom_type_scat_dispersion_real
_atom_type_scat_dispersion_imag
_atom_type_scat_source
C C 0.0033 0.0016 'International Tables Vol C Tables 4.2.6.8 and 6.1.1.4'
H H 0.0000 0.0000 'International Tables Vol C Tables 4.2.6.8 and 6.1.1.4'
N N 0.0061 0.0033 'International Tables Vol C Tables 4.2.6.8 and 6.1.1.4'
F F 0.0171 0.0103 'International Tables Vol C Tables 4.2.6.8 and 6.1.1.4'
P P 0.1023 0.0942 'International Tables Vol C Tables 4.2.6.8 and 6.1.1.4'
Ru Ru -1.2594 0.8363 'International Tables Vol C Tables 4.2.6.8 and 6.1.1.4'

loop_
_geom_angle_atom_site_label_1
_geom_angle_atom_site_label_2
_geom_angle_atom_site_label_3
_geom_angle
_geom_angle_site_symmetry_1
_geom_angle_site_symmetry_3
N2 Ru1 N1 82.9(5) . .
N2 Ru1 N4 167.6(4) . .
N1 Ru1 N4 84.8(4) . .
N2 Ru1 N5 88.2(4) . .
N1 Ru1 N5 83.7(4) . .
N4 Ru1 N5 89.4(3) . .
N2 Ru1 N3 87.1(4) . .
N1 Ru1 N3 81.6(4) . .
N4 Ru1 N3 92.1(4) . .
N5 Ru1 N3 165.1(4) . .
N2 Ru1 N6 94.3(5) . .
N1 Ru1 N6 177.1(5) . .
N4 Ru1 N6 98.0(5) . .
N5 Ru1 N6 97.2(4) . .
N3 Ru1 N6 97.2(4) . .
F3 P1 F3 171.7(19) 4 .
F3 P1 F1 98.9(10) 4 4
F3 P1 F1 86.7(9) . 4
F3 P1 F1 86.7(9) 4 .
F3 P1 F1 98.9(10) . .
F1 P1 F1 95.5(12) 4 .
F3 P1 F2 84.2(8) 4 4
F3 P1 F2 90.4(10) . 4
F1 P1 F2 84.0(8) 4 4
F1 P1 F2 170.6(9) . 4
F3 P1 F2 90.4(10) 4 .
F3 P1 F2 84.2(8) . .
F1 P1 F2 170.6(9) 4 .
F1 P1 F2 84.0(8) . .
F2 P1 F2 98.1(10) 4 .
F5 P2 F5 112(3) . 3_565
F5 P2 F6 93.5(12) . 3_565
F5 P2 F6 98.9(13) 3_565 3_565
F5 P2 F6 98.9(13) . .
F5 P2 F6 93.5(12) 3_565 .
F6 P2 F6 158(3) 3_565 .
F5 P2 F4 167(2) . 3_565
F5 P2 F4 81.5(15) 3_565 3_565
F6 P2 F4 84.0(19) 3_565 3_565
F6 P2 F4 79.7(17) . 3_565
F5 P2 F4 81.5(15) . .
F5 P2 F4 167(2) 3_565 .
F6 P2 F4 79.7(17) 3_565 .
F6 P2 F4 84.0(19) . .
F4 P2 F4 85(2) 3_565 .
F8 P3 F8 152(2) 2_645 .
F8 P3 F7 76.1(13) 2_645 .
F8 P3 F7 87.8(13) . .
F8 P3 F7 87.8(13) 2_645 2_645
F8 P3 F7 76.1(13) . 2_645
F7 P3 F7 111(2) . 2_645
F8 P3 F9 94.8(10) 2_645 2_645
F8 P3 F9 103.6(11) . 2_645
F7 P3 F9 168.1(12) . 2_645
F7 P3 F9 76.0(11) 2_645 2_645
F8 P3 F9 103.6(11) 2_645 .
F8 P3 F9 94.8(10) . .
F7 P3 F9 76.0(11) . .
F7 P3 F9 168.1(12) 2_645 .
F9 P3 F9 99.3(11) 2_645 .
C18 N1 C1 112.7(10) . .
C18 N1 C12 110.3(10) . .
C1 N1 C12 118.8(11) . .
C18 N1 Ru1 110.3(8) . .
C1 N1 Ru1 97.0(7) . .
C12 N1 Ru1 106.5(7) . .
C6 N2 C2 118.0(11) . .
C6 N2 Ru1 132.9(10) . .
C2 N2 Ru1 109.1(9) . .
C11 N3 C7 119.7(11) . .
C11 N3 Ru1 132.3(8) . .
C7 N3 Ru1 107.8(8) . .
C17 N4 C13 122.6(10) . .
C17 N4 Ru1 128.2(8) . .
C13 N4 Ru1 108.9(8) . .
C23 N5 C19 122.8(9) . .
C23 N5 Ru1 125.7(7) . .
C19 N5 Ru1 111.3(8) . .
N7 N6 Ru1 138.8(9) . .
N6 N7 N6 174.0(15) 2_655 .
C2 C1 N1 111.7(11) . .
C2 C1 C7 109.2(11) . .
N1 C1 C7 103.0(12) . .
C3 C2 C1 127.1(14) . .
C3 C2 N2 122.7(14) . .
C1 C2 N2 110.2(10) . .
C2 C3 C4 114.9(15) . .
C5 C4 C3 122.5(14) . .
C4 C5 C6 121.8(14) . .
N2 C6 C5 119.9(14) . .
N3 C7 C8 116.2(12) . .
N3 C7 C1 114.5(13) . .
C8 C7 C1 129.3(14) . .
C9 C8 C7 128.5(16) . .
C8 C9 C10 111.0(16) . .
C11 C10 C9 122.9(12) . .
N3 C11 C10 119.8(11) . .
C13 C12 N1 112.0(12) . .
N4 C13 C12 120.4(10) . .
N4 C13 C14 115.0(11) . .
C12 C13 C14 124.4(11) . .
C15 C14 C13 121.9(11) . .
C16 C15 C14 120.7(12) . .
C15 C16 C17 120.4(15) . .
N4 C17 C16 119.3(12) . .
C19 C18 N1 111.3(11) . .
N5 C19 C18 120.6(10) . .
N5 C19 C20 115.1(11) . .
C18 C19 C20 124.2(10) . .
C21 C20 C19 123.6(10) . .
C20 C21 C22 122.9(10) . .
C23 C22 C21 110.5(10) . .
N5 C23 C22 125.0(10) . .

loop_
_geom_bond_atom_site_label_1
_geom_bond_atom_site_label_2
_geom_bond_distance
_geom_bond_site_symmetry_2
Ru1 N2 2.012(10) .
Ru1 N1 2.022(10) .
Ru1 N4 2.056(10) .
Ru1 N5 2.057(8) .
Ru1 N3 2.067(8) .
Ru1 N6 2.121(10) .
P1 F3 1.523(12) 4
P1 F3 1.523(12) .
P1 F1 1.535(11) 4
P1 F1 1.535(11) .
P1 F2 1.551(10) 4
P1 F2 1.551(10) .
P2 F5 1.430(17) .
P2 F5 1.430(17) 3_565
P2 F6 1.473(19) 3_565
P2 F6 1.473(19) .
P2 F4 1.61(3) 3_565
P2 F4 1.61(3) .
P3 F8 1.39(2) 2_645
P3 F8 1.39(2) .
P3 F7 1.56(3) .
P3 F7 1.56(3) 2_645
P3 F9 1.606(15) 2_645
P3 F9 1.606(15) .
N1 C18 1.517(15) .
N1 C1 1.517(16) .
N1 C12 1.528(16) .
N2 C6 1.322(17) .
N2 C2 1.463(18) .
N3 C11 1.303(13) .
N3 C7 1.333(18) .
N4 C17 1.329(16) .
N4 C13 1.366(14) .
N5 C23 1.318(14) .
N5 C19 1.351(14) .
N6 N7 1.103(9) .
N7 N6 1.103(9) 2_655
C1 C2 1.40(2) .
C1 C7 1.559(18) .
C2 C3 1.39(2) .
C3 C4 1.43(2) .
C4 C5 1.31(2) .
C5 C6 1.435(19) .
C7 C8 1.37(2) .
C8 C9 1.27(2) .
C9 C10 1.38(2) .
C10 C11 1.369(16) .
C12 C13 1.399(19) .
C13 C14 1.457(15) .
C14 C15 1.35(2) .
C15 C16 1.28(2) .
C16 C17 1.45(2) .
C18 C19 1.448(19) .
C19 C20 1.448(14) .
C20 C21 1.259(17) .
C21 C22 1.487(18) .
C22 C23 1.429(16) .

loop_
_geom_torsion_atom_site_label_1
_geom_torsion_atom_site_label_2
_geom_torsion_atom_site_label_3
_geom_torsion_atom_site_label_4
_geom_torsion
_geom_torsion_site_symmetry_4
N2 Ru1 N1 C18 -76.9(9) .
N4 Ru1 N1 C18 102.1(9) .
N5 Ru1 N1 C18 12.1(9) .
N3 Ru1 N1 C18 -165.0(9) .
N6 Ru1 N1 C18 -98(8) .
N2 Ru1 N1 C1 40.5(8) .
N4 Ru1 N1 C1 -140.5(8) .
N5 Ru1 N1 C1 129.5(8) .
N3 Ru1 N1 C1 -47.6(8) .
N6 Ru1 N1 C1 20(8) .
N2 Ru1 N1 C12 163.4(9) .
N4 Ru1 N1 C12 -17.6(8) .
N5 Ru1 N1 C12 -107.6(9) .
N3 Ru1 N1 C12 75.3(9) .
N6 Ru1 N1 C12 143(8) .
N1 Ru1 N2 C6 153.2(12) .
N4 Ru1 N2 C6 148.3(17) .
N5 Ru1 N2 C6 69.3(12) .
N3 Ru1 N2 C6 -124.9(12) .
N6 Ru1 N2 C6 -27.8(12) .
N1 Ru1 N2 C2 -22.8(7) .
N4 Ru1 N2 C2 -28(2) .
N5 Ru1 N2 C2 -106.7(7) .
N3 Ru1 N2 C2 59.1(7) .
N6 Ru1 N2 C2 156.2(7) .
N2 Ru1 N3 C11 128.5(11) .
N1 Ru1 N3 C11 -148.2(11) .
N4 Ru1 N3 C11 -63.8(11) .
N5 Ru1 N3 C11 -159.5(12) .
N6 Ru1 N3 C11 34.5(12) .
N2 Ru1 N3 C7 -57.4(10) .
N1 Ru1 N3 C7 25.9(10) .
N4 Ru1 N3 C7 110.3(10) .
N5 Ru1 N3 C7 15(2) .
N6 Ru1 N3 C7 -151.4(10) .
N2 Ru1 N4 C17 -165.0(16) .
N1 Ru1 N4 C17 -169.9(10) .
N5 Ru1 N4 C17 -86.1(9) .
N3 Ru1 N4 C17 108.7(9) .
N6 Ru1 N4 C17 11.1(10) .
N2 Ru1 N4 C13 9(2) .
N1 Ru1 N4 C13 4.5(7) .
N5 Ru1 N4 C13 88.2(7) .
N3 Ru1 N4 C13 -76.9(7) .
N6 Ru1 N4 C13 -174.5(7) .
N2 Ru1 N5 C23 -105.9(9) .
N1 Ru1 N5 C23 171.0(8) .
N4 Ru1 N5 C23 86.2(9) .
N3 Ru1 N5 C23 -177.8(13) .
N6 Ru1 N5 C23 -11.7(9) .
N2 Ru1 N5 C19 79.2(7) .
N1 Ru1 N5 C19 -3.9(7) .
N4 Ru1 N5 C19 -88.7(7) .
N3 Ru1 N5 C19 7.3(19) .
N6 Ru1 N5 C19 173.3(7) .
N2 Ru1 N6 N7 -89.4(15) .
N1 Ru1 N6 N7 -69(9) .
N4 Ru1 N6 N7 91.5(15) .
N5 Ru1 N6 N7 -178.1(14) .
N3 Ru1 N6 N7 -1.7(15) .
Ru1 N6 N7 N6 -160.8(14) 2_655
C18 N1 C1 C2 58.1(13) .
C12 N1 C1 C2 -170.5(10) .
Ru1 N1 C1 C2 -57.3(9) .
C18 N1 C1 C7 175.2(11) .
C12 N1 C1 C7 -53.5(13) .
Ru1 N1 C1 C7 59.7(11) .
N1 C1 C2 C3 -135.3(11) .
C7 C1 C2 C3 111.4(14) .
N1 C1 C2 N2 43.1(12) .
C7 C1 C2 N2 -70.2(13) .
C6 N2 C2 C3 -2.9(16) .
Ru1 N2 C2 C3 173.7(9) .
C6 N2 C2 C1 178.6(10) .
Ru1 N2 C2 C1 -4.8(10) .
C1 C2 C3 C4 -179.0(11) .
N2 C2 C3 C4 2.8(17) .
C2 C3 C4 C5 -3(2) .
C3 C4 C5 C6 3(2) .
C2 N2 C6 C5 2.9(17) .
Ru1 N2 C6 C5 -172.8(10) .
C4 C5 C6 N2 -3(2) .
C11 N3 C7 C8 2(2) .
Ru1 N3 C7 C8 -172.6(13) .
C11 N3 C7 C1 179.5(13) .
Ru1 N3 C7 C1 4.5(17) .
C2 C1 C7 N3 73.7(17) .
N1 C1 C7 N3 -45.1(17) .
C2 C1 C7 C8 -110(2) .
N1 C1 C7 C8 131.6(19) .
N3 C7 C8 C9 -14(3) .
C1 C7 C8 C9 169(2) .
C7 C8 C9 C10 17(3) .
C8 C9 C10 C11 -9(3) .
C7 N3 C11 C10 4(2) .
Ru1 N3 C11 C10 177.3(11) .
C9 C10 C11 N3 0(2) .
C18 N1 C12 C13 -91.0(12) .
C1 N1 C12 C13 136.6(11) .
Ru1 N1 C12 C13 28.7(12) .
C17 N4 C13 C12 -172.7(11) .
Ru1 N4 C13 C12 12.6(13) .
C17 N4 C13 C14 3.8(15) .
Ru1 N4 C13 C14 -171.0(8) .
N1 C12 C13 N4 -28.7(16) .
N1 C12 C13 C14 155.2(10) .
N4 C13 C14 C15 -1.8(16) .
C12 C13 C14 C15 174.5(13) .
C13 C14 C15 C16 1(2) .
C14 C15 C16 C17 -2(2) .
C13 N4 C17 C16 -4.6(16) .
Ru1 N4 C17 C16 169.1(9) .
C15 C16 C17 N4 3(2) .
C1 N1 C18 C19 -125.3(12) .
C12 N1 C18 C19 99.3(13) .
Ru1 N1 C18 C19 -18.1(14) .
C23 N5 C19 C18 178.6(11) .
Ru1 N5 C19 C18 -6.3(13) .
C23 N5 C19 C20 2.1(14) .
Ru1 N5 C19 C20 177.2(7) .
N1 C18 C19 N5 16.5(16) .
N1 C18 C19 C20 -167.3(10) .
N5 C19 C20 C21 -1.4(15) .
C18 C19 C20 C21 -177.7(12) .
C19 C20 C21 C22 -1.3(18) .
C20 C21 C22 C23 3.0(16) .
C19 N5 C23 C22 -0.2(15) .
Ru1 N5 C23 C22 -174.6(7) .
C21 C22 C23 N5 -2.2(15) .

loop_
_platon_squeeze_void_nr
_platon_squeeze_void_average_x
_platon_squeeze_void_average_y
_platon_squeeze_void_average_z
_platon_squeeze_void_volume
_platon_squeeze_void_count_electrons
_platon_squeeze_void_content
1 -0.001 0.241 0.250 1054 310 ' '
2 0.499 0.166 0.750 1054 310 ' '
